data_2010393
loop_
_publ_author_name
'Pombeiro, A.J.L.'
'Hills, A.'
'Hughes, D.L.'
'Richards, R.L.'

_publ_section_title
;
 [MoH~4~(dppe)~2~].thf (dppe = Ph~2~PCH~2~CH~2~PPh~2~; thf =
 Tetrahydrofuran)
;
_journal_issue 1
_journal_name_full 'Acta Crystallographica Section C'
_journal_page_first 23
_journal_page_last 26
_journal_paper_doi 10.1107/S0108270194007559
_journal_volume 51
_journal_year 1995
_chemical_formula_moiety 'C52 H52 Mo P , C4 H8 O'
_chemical_formula_sum 'C56 H60 Mo O P4'
_chemical_formula_weight 968.9
_space_group_IT_number 13
_symmetry_cell_setting monoclinic
_symmetry_space_group_name_Hall '-P 2yac'
_symmetry_space_group_name_H-M 'P 1 2/n 1'
_atom_type_scat_source IntTabIV
_cell_angle_alpha 90.
_cell_angle_beta 104.638(7)
_cell_angle_gamma 90.
_cell_formula_units_Z 2
_cell_length_a 15.7430(10)
_cell_length_b 10.3000(10)
_cell_length_c 15.8300(10)
_cell_measurement_reflns_used 25
_cell_measurement_temperature 293
_cell_measurement_theta_max 11
_cell_measurement_theta_min 10
_cell_volume 2483.6(3)
_diffrn_measurement_device 'Enraf-Nonius CAD-4'
_diffrn_measurement_method \w-\q
_diffrn_radiation_type MoK\a
_diffrn_radiation_wavelength 0.71069
_diffrn_reflns_av_R_equivalents 0.005
_diffrn_reflns_limit_h_max 18
_diffrn_reflns_limit_h_min 0
_diffrn_reflns_limit_k_max 12
_diffrn_reflns_limit_k_min 0
_diffrn_reflns_limit_l_max 18
_diffrn_reflns_limit_l_min -18
_diffrn_reflns_number 4573
_diffrn_reflns_theta_max 25
_diffrn_standards_decay_% 'steady decrease to 86.3% of starting values'
_diffrn_standards_interval_time 167
_diffrn_standards_number 2
_exptl_absorpt_coefficient_mu 0.42
_exptl_absorpt_correction_T_max 1.00
_exptl_absorpt_correction_T_min 0.99
_exptl_absorpt_correction_type empirical
_exptl_crystal_colour brown-yellow
_exptl_crystal_density_diffrn 1.295
_exptl_crystal_description 'rectangular prisms'
_exptl_crystal_size_max 0.55
_exptl_crystal_size_mid 0.45
_exptl_crystal_size_min 0.20
_refine_diff_density_max 0.35
_refine_diff_density_min -0.29
_refine_ls_extinction_method none
_refine_ls_goodness_of_fit_obs 2.13
_refine_ls_number_parameters 330
_refine_ls_number_reflns 4373
_refine_ls_R_factor_obs 0.032
_refine_ls_shift/esd_max '1.33 (in disordered solvent atoms)'
_refine_ls_structure_factor_coef F
_refine_ls_weighting_details 'w = 1/\s^2^(F)'
_refine_ls_weighting_scheme calc
_refine_ls_wR_factor_obs 0.040
_reflns_number_observed 3882
_reflns_number_total 4373
_reflns_observed_criterion I>2\s(I)
_cod_data_source_file mu1119.cif
_cod_data_source_block mu1119_structure_1_of_1
_cod_depositor_comments
;
The following automatic conversions were performed:

'_refine_ls_weighting_scheme' value '1/\s^2^(F)' was changed to
'calc'. New tag '_refine_ls_weighting_details' was created. The value
of the new tag was set to 'w = 1/\s^2^(F)'.

Automatic conversion script
Id: cif_fix_values 3143 2015-03-26 13:38:13Z robertas 
;
_cod_original_cell_volume 2483.5
_cod_original_sg_symbol_H-M 'P 2/n'
_cod_database_code 2010393

loop_
_symmetry_equiv_pos_as_xyz
x,y,z
1/2+x,-y,1/2+z
-x,-y,-z
1/2-x,y,1/2-z

loop_
_atom_site_label
_atom_site_fract_x
_atom_site_fract_y
_atom_site_fract_z
_atom_site_U_iso_or_equiv
_atom_site_occupancy
Mo .2500 .14111(2) 0.25 .03250(10) 1.0
C(11a) .00860(10) .1101(2) .2120(1) .0448(7) 1.0
C(12a) -.0432(2) .1792(3) .2540(2) .0640(10) 1.0
C(13a) -.1076(2) .1171(3) .2862(2) .0810(10) 1.0
C(14a) -.1192(2) -.0144(4) .2753(2) .0820(10) 1.0
C(15a) -.0684(2) -.0837(3) .2342(2) .0830(10) 1.0
C(16a) -.0038(2) -.0226(3) .2033(2) .0640(10) 1.0
C(11b) .05850(10) .3547(2) .1555(1) .0430(7) 1.0
C(12b) -.0237(2) .3805(2) .1022(2) .0549(9) 1.0
C(13b) -.0534(2) .5065(3) .0849(2) .0660(10) 1.0
C(14b) -.0013(2) .6081(3) .1199(2) .0700(10) 1.0
C(15b) .0814(2) .5858(3) .1709(2) .0750(10) 1.0
C(16b) .1111(2) .4598(2) .1889(2) .0606(9) 1.0
P(1) .09885(3) .18650(5) .17609(3) .0366(2) 1.0
C(1) .08050(10) .1269(2) .0625(1) .0450(7) 1.0
C(2) .15920(10) .1644(2) .0284(1) .0457(8) 1.0
P(2) .26071(3) .10064(5) .10217(3) .0368(2) 1.0
C(21a) .26400(10) -.0670(2) .0627(1) .0424(7) 1.0
C(22a) .2966(2) -.1646(2) .1208(2) .0760(10) 1.0
C(23a) .3018(3) -.2909(3) .0935(2) .097(2) 1.0
C(24a) .2733(2) -.3225(3) .0077(2) .0740(10) 1.0
C(25a) .2410(2) -.2283(3) -.0514(2) .0700(10) 1.0
C(26a) .2360(2) -.1008(3) -.0245(2) .0595(9) 1.0
C(21b) .3459(2) .1802(2) .0593(1) .0464(8) 1.0
C(22b) .3976(2) .1169(3) .0152(2) .0770(10) 1.0
C(23b) .4640(2) .1801(4) -.0108(3) .095(2) 1.0
C(24b) .4792(2) .3063(4) .0055(3) .099(2) 1.0
C(25b) .4294(3) .3732(3) .0511(3) .115(2) 1.0
C(26b) .3632(2) .3107(3) .0765(2) .088(2) 1.0
H(3) .2597(12) .276(2) .1954(12) .044(5) 1.0
H(4) .1871(14) .007(2) .2220(13) .057(7) 1.0
O(50) -.2500 .4228(14) 0.25 .146(4) 0.4
C(51) -.1817(18) .507(3) .3132(15) .176(9) 0.4
C(52) -.219(2) .620(3) .3281(15) .175(9) 0.4
C(53) -.1911(17) .481(3) .2361(22) .184(9) 0.4
C(54) -.1633(16) .578(3) .2770(24) .193(9) 0.4
O(55) -.2500 .689(2) 0.25 .215(8) 0.4
C(61) -.235(5) .647(4) .1902(33) .149(13) 0.2
C(62) -.252(3) .499(3) .1846(20) .135(9) 0.2
C(63) -.190(4) .634(4) .2897(33) .153(13) 0.2
C(64) -.200(4) .611(6) .2084(41) .144(19) 0.2
C(65) -.1883(18) .461(3) .2816(28) .102(7) 0.2
H(12a) -.0350 .2732 .2615 .081(9) 1.0
H(13a) -.1438 .1671 .3165 .083(9) 1.0
H(14a) -.1645 -.0580 .2974 .114(12) 1.0
H(15a) -.0777 -.1774 .2262 .112(12) 1.0
H(16a) .0335 -.0743 .1751 .077(9) 1.0
H(12b) -.0618 .3082 .0759 .070(8) 1.0
H(13b) -.1123 .5228 .0476 .099(10) 1.0
H(14b) -.0228 .6973 .1085 .076(8) 1.0
H(15b) .1196 .6591 .1948 .127(13) 1.0
H(16b) .1703 .4449 .2258 .073(8) 1.0
H(1)a .0272 .1663 .0259 .054(7) 1.0
H(1)b .0742 .0322 .0614 .039(5) 1.0
H(2)a .1523 .1280 -.0301 .059(7) 1.0
H(2)b .1628 .2592 .0257 .048(6) 1.0
H(22a) .3165 -.1443 .1832 .103(11) 1.0
H(23a) .3262 -.3385 .1364 .125(14) 1.0
H(24a) .2761 -.4127 -.0112 .116(12) 1.0
H(25a) .2214 -.2503 -.1136 .099(10) 1.0
H(26a) .2120 -.0337 -.0679 .073(8) 1.0
H(22b) .3874 .0244 .0020 .108(11) 1.0
H(23b) .5000 .1319 -.0424 .111(12) 1.0
H(24b) .5259 .3507 -.0140 .141(15) 1.0
H(25b) .4408 .4653 .0648 .135(14) 1.0
H(26b) .3274 .3594 .1080 .103(11) 1.0

loop_
_geom_angle_atom_site_label_1
_geom_angle_atom_site_label_2
_geom_angle_atom_site_label_3
_geom_angle_site_symmetry_3
_geom_angle
_geom_angle_publ_flag
P(1) Mo P(1) 4 157.70(2) yes
P(1) Mo P(2) . 82.30(2) yes
P(1) Mo P(2) 4 101.56(2) yes
P(1) Mo H(3) . 78.2(7) yes
P(1) Mo H(3) 4 83.2(7) yes
P(1) Mo H(4) . 65.9(7) yes
P(1) Mo H(4) 4 136.4(7) yes
P(2) Mo P(2) 4 160.20(2) yes
P(2) Mo H(3) . 66.7(7) yes
P(2) Mo H(3) 4 133.1(7) yes
P(2) Mo H(4) . 77.6(7) yes
P(2) Mo H(4) 4 86.2(7) yes
H(3) Mo H(3) 4 66.8(9) yes
H(3) Mo H(4) . 132.1(10) yes
H(3) Mo H(4) 4 133.9(9) yes
H(4) Mo H(4) 4 70.6(10) yes
Mo P(1) C(11a) . 120.80(10) yes
Mo P(1) C(11b) . 121.30(10) yes
Mo P(1) C(1) . 107.40(10) yes
C(11a) P(1) C(11b) . 101.50(10) yes
C(11a) P(1) C(1) . 102.40(10) yes
C(11b) P(1) C(1) . 100.20(10) yes
Mo P(2) C(21a) . 120.20(10) yes
Mo P(2) C(21b) . 120.90(10) yes
Mo P(2) C(2) . 106.80(10) yes
C(21a) P(2) C(21b) . 101.90(10) yes
C(2) P(2) C(21a) . 102.30(10) yes
C(2) P(2) C(21b) . 101.80(10) yes
C(16b) C(11b) P(1) . 121.4(2) no
C(11b) C(12b) C(13b) . 121.3(2) no
C(12b) C(13b) C(14b) . 120.2(2) no
C(13b) C(14b) C(15b) . 119.8(2) no
C(14b) C(15b) C(16b) . 120.1(3) no
C(11b) C(16b) C(15b) . 121.1(2) no
P(1) C(1) C(2) . 108.60(10) no
P(2) C(21b) C(26b) . 119.0(2) no
C(21b) C(22b) C(23b) . 121.5(3) no
C(22b) C(23b) C(24b) . 120.9(3) no
C(23b) C(24b) C(25b) . 119.4(3) no
C(24b) C(25b) C(26b) . 119.7(3) no
C(21b) C(26b) C(25b) . 121.7(3) no
C(1) C(2) P(2) . 109.80(10) no
C(12a) C(11a) C(16a) . 118.3(2) no
C(12a) C(11a) P(1) . 121.9(2) no
C(16a) C(11a) P(1) . 119.6(2) no
C(11a) C(12a) C(13a) . 120.8(3) no
C(12a) C(13a) C(14a) . 119.5(3) no
C(13a) C(14a) C(15a) . 120.3(3) no
C(14a) C(15a) C(16a) . 120.3(3) no
C(11a) C(16a) C(15a) . 120.8(3) no
C(12b) C(11b) C(16b) . 117.4(2) no
C(12b) C(11b) P(1) . 121.1(2) no
C(22a) C(21a) C(26a) . 117.1(2) no
P(2) C(21a) C(22a) . 119.9(2) no
P(2) C(21a) C(26a) . 123.0(2) no
C(21a) C(22a) C(23a) . 121.5(3) no
C(22a) C(23a) C(24a) . 120.6(3) no
C(23a) C(24a) C(25a) . 119.4(3) no
C(24a) C(25a) C(26a) . 120.4(2) no
C(21a) C(26a) C(25a) . 121.0(2) no
C(22b) C(21b) C(26b) . 116.8(2) no
P(2) C(21b) C(22b) . 124.1(2) no

loop_
_geom_bond_atom_site_label_1
_geom_bond_atom_site_label_2
_geom_bond_site_symmetry_1
_geom_bond_site_symmetry_2
_geom_bond_distance
_geom_bond_publ_flag
Mo P(1) . . 2.4170(10) yes
Mo P(2) . . 2.4240(10) yes
Mo H(3) . . 1.66(2) yes
Mo H(4) . . 1.69(2) yes
P(1) C(1) . . 1.852(2) yes
P(1) C(11a) . . 1.835(2) yes
P(1) C(11b) . . 1.845(2) yes
P(2) C(2) . . 1.845(2) yes
P(2) C(21a) . . 1.841(2) yes
P(2) C(21b) . . 1.841(2) yes
C(11a) C(12a) . . 1.374(3) no
C(11a) C(16a) . . 1.382(3) no
C(12a) C(13a) . . 1.399(4) no
C(13a) C(14a) . . 1.371(4) no
C(14a) C(15a) . . 1.355(4) no
C(15a) C(16a) . . 1.386(4) no
C(11b) C(12b) . . 1.381(3) no
C(11b) C(16b) . . 1.384(3) no
C(12b) C(13b) . . 1.383(3) no
C(13b) C(14b) . . 1.359(4) no
C(14b) C(15b) . . 1.367(4) no
C(15b) C(16b) . . 1.384(3) no
C(1) C(2) . . 1.521(3) no
C(21a) C(22a) . . 1.371(3) no
C(21a) C(26a) . . 1.384(3) no
C(22a) C(23a) . . 1.380(4) no
C(23a) C(24a) . . 1.359(4) no
C(24a) C(25a) . . 1.355(4) no
C(25a) C(26a) . . 1.389(4) no
C(21b) C(22b) . . 1.364(4) no
C(21b) C(26b) . . 1.385(4) no
C(22b) C(23b) . . 1.380(4) no
C(23b) C(24b) . . 1.335(5) no
C(24b) C(25b) . . 1.377(5) no
C(25b) C(26b) . . 1.368(4) no

loop_
_geom_torsion_atom_site_label_1
_geom_torsion_atom_site_label_2
_geom_torsion_atom_site_label_3
_geom_torsion_atom_site_label_4
_geom_torsion
_geom_torsion_publ_flag
P(1) C(1) C(2) P(2) 55.7(2) yes
